data_7207591
loop_
_publ_author_name
'Gil-Hern\'andez, Beatriz'
'Maclaren, Jana K.'
'H\"oppe, Henning A.'
'Pas\'an, Jorge'
'Sanchiz, Joaqu\'in'
'Janiak, Christoph'

_publ_section_title
;
 Homochiral lanthanoid(iii) mesoxalate metal--organic frameworks:
 synthesis, crystal growth, chirality, magnetic and luminescent properties
;
_journal_issue 8
_journal_name_full CrystEngComm
_journal_page_first 2635
_journal_paper_doi 10.1039/c2ce06496k
_journal_volume 14
_journal_year 2012
_chemical_formula_moiety 'C9 H18 Er2 O24'
_chemical_formula_sum 'C9 H18 Er2 O24'
_chemical_formula_weight 844.75
_chemical_name_systematic
;
catena-\D-[triaqua-1.5(\m-dihydroxymalonato-
\kO,O'':O''',O'''')erbium(III)]
;
_space_group_IT_number 155
_symmetry_cell_setting trigonal
_symmetry_space_group_name_Hall 'R 3 2"'
_symmetry_space_group_name_H-M 'R 3 2 :H'
_atom_sites_solution_hydrogens geom
_atom_sites_solution_primary direct
_atom_sites_solution_secondary difmap
_audit_creation_method SHELXL-97
_cell_angle_alpha 90.00
_cell_angle_beta 90.00
_cell_angle_gamma 120.00
_cell_formula_units_Z 3
_cell_length_a 9.5813(2)
_cell_length_b 9.5813(2)
_cell_length_c 20.4715(6)
_cell_measurement_reflns_used 9935
_cell_measurement_temperature 203(2)
_cell_measurement_theta_max 34.14
_cell_measurement_theta_min 2.65
_cell_volume 1627.53(7)
_computing_cell_refinement 'SAINT (Bruker, 2006)'
_computing_data_collection 'APEX2 (Bruker, 2006)'
_computing_data_reduction SAINT
_computing_molecular_graphics 'DIAMOND (Crystal Impact, 2009)'
_computing_publication_material 'publCIF (Westrip, 2009)'
_computing_structure_refinement 'SHELXL-97 (Sheldrick, 2008)'
_computing_structure_solution 'SHELXS-97 (Sheldrick, 2008)'
_diffrn_ambient_temperature 203(2)
_diffrn_measured_fraction_theta_full 0.971
_diffrn_measured_fraction_theta_max 0.971
_diffrn_measurement_device_type 'Bruker APEX2 CCD area detector'
_diffrn_measurement_method '\w scans'
_diffrn_radiation_monochromator graphite
_diffrn_radiation_source 'fine-focus sealed tube'
_diffrn_radiation_type MoK\a
_diffrn_radiation_wavelength 0.71073
_diffrn_reflns_av_R_equivalents 0.0255
_diffrn_reflns_av_sigmaI/netI 0.0163
_diffrn_reflns_limit_h_max 14
_diffrn_reflns_limit_h_min -15
_diffrn_reflns_limit_k_max 15
_diffrn_reflns_limit_k_min -15
_diffrn_reflns_limit_l_max 32
_diffrn_reflns_limit_l_min -30
_diffrn_reflns_number 13137
_diffrn_reflns_theta_full 34.49
_diffrn_reflns_theta_max 34.49
_diffrn_reflns_theta_min 2.65
_exptl_absorpt_coefficient_mu 7.796
_exptl_absorpt_correction_T_max 0.4809
_exptl_absorpt_correction_T_min 0.1893
_exptl_absorpt_correction_type multi-scan
_exptl_absorpt_process_details '(<i>SADABS</i>; Sheldrick, 1996)'
_exptl_crystal_colour colorless
_exptl_crystal_density_diffrn 2.586
_exptl_crystal_density_method 'not measured'
_exptl_crystal_description prism
_exptl_crystal_F_000 1200
_exptl_crystal_size_max 0.32
_exptl_crystal_size_mid 0.19
_exptl_crystal_size_min 0.11
_refine_diff_density_max 1.679
_refine_diff_density_min -2.219
_refine_diff_density_rms 0.138
_refine_ls_abs_structure_details 'Flack H D (1983), Acta Cryst. A39, 876-881'
_refine_ls_abs_structure_Flack 0.012(12)
_refine_ls_extinction_method none
_refine_ls_goodness_of_fit_ref 1.230
_refine_ls_hydrogen_treatment mixed
_refine_ls_matrix_type full
_refine_ls_number_parameters 63
_refine_ls_number_reflns 1480
_refine_ls_number_restraints 5
_refine_ls_restrained_S_all 1.246
_refine_ls_R_factor_all 0.0133
_refine_ls_R_factor_gt 0.0132
_refine_ls_shift/su_max 0.001
_refine_ls_shift/su_mean 0.000
_refine_ls_structure_factor_coef Fsqd
_refine_ls_weighting_details 'calc w=1/[\s^2^(Fo^2^)+(0.0148P)^2^+3.8931P] where P=(Fo^2^+2Fc^2^)/3'
_refine_ls_weighting_scheme calc
_refine_ls_wR_factor_gt 0.0357
_refine_ls_wR_factor_ref 0.0357
_reflns_number_gt 1473
_reflns_number_total 1480
_reflns_threshold_expression >2sigma(I)
_cod_data_source_file c2ce06496k.txt
_cod_data_source_block erketo
_cod_depositor_comments
;
The following automatic conversions were performed:

'_exptl_absorpt_correction_type' value 'Multi-scan' changed to
'multi-scan' according to
/home/saulius/struct/CIF-dictionaries/cif_core.dic dictionary named
'cif_core.dic' version 2.4.1 from 2010-06-29.

Automatic conversion script
Id: cif_fix_values 1715 2011-07-08 13:25:40Z adriana 
;
_cod_original_sg_symbol_Hall ' R 3 2" '
_cod_original_sg_symbol_H-M ' R 3 2'
_cod_database_code 7207591

loop_
_symmetry_equiv_pos_as_xyz
'x, y, z'
'-y, x-y, z'
'-x+y, -x, z'
'y, x, -z'
'x-y, -y, -z'
'-x, -x+y, -z'
'x+2/3, y+1/3, z+1/3'
'-y+2/3, x-y+1/3, z+1/3'
'-x+y+2/3, -x+1/3, z+1/3'
'y+2/3, x+1/3, -z+1/3'
'x-y+2/3, -y+1/3, -z+1/3'
'-x+2/3, -x+y+1/3, -z+1/3'
'x+1/3, y+2/3, z+2/3'
'-y+1/3, x-y+2/3, z+2/3'
'-x+y+1/3, -x+2/3, z+2/3'
'y+1/3, x+2/3, -z+2/3'
'x-y+1/3, -y+2/3, -z+2/3'
'-x+1/3, -x+y+2/3, -z+2/3'

loop_
_atom_site_label
_atom_site_type_symbol
_atom_site_fract_x
_atom_site_fract_y
_atom_site_fract_z
_atom_site_U_iso_or_equiv
_atom_site_adp_type
_atom_site_occupancy
_atom_site_symmetry_multiplicity
_atom_site_calc_flag
_atom_site_refinement_flags
Er Er 0.0000 0.0000 0.234896(5) 0.00601(4) Uani 1 3 d SD
C1 C 0.2015(3) 0.3333 0.3333 0.0068(5) Uani 1 2 d S
C2 C 0.3081(3) 0.3526(3) 0.27295(11) 0.0097(4) Uani 1 1 d .
O1 O 0.05312(19) 0.19662(19) 0.32032(8) 0.0095(3) Uani 1 1 d D
H1 H -0.018(3) 0.186(4) 0.3498(14) 0.014 Uiso 1 1 d D
O2 O 0.2651(2) 0.2278(2) 0.23892(9) 0.0133(3) Uani 1 1 d .
O3 O 0.4313(2) 0.4861(2) 0.26372(10) 0.0210(4) Uani 1 1 d .
OW O 0.0153(2) 0.1800(3) 0.15447(10) 0.0206(4) Uani 1 1 d D
HW1 H 0.102(3) 0.259(3) 0.1369(15) 0.031 Uiso 1 1 d D
HW2 H -0.073(3) 0.158(4) 0.1276(15) 0.031 Uiso 1 1 d D

loop_
_atom_site_aniso_label
_atom_site_aniso_U_11
_atom_site_aniso_U_22
_atom_site_aniso_U_33
_atom_site_aniso_U_23
_atom_site_aniso_U_13
_atom_site_aniso_U_12
Er 0.00646(4) 0.00646(4) 0.00509(6) 0.000 0.000 0.00323(2)
C1 0.0069(8) 0.0063(10) 0.0068(11) -0.0009(8) -0.0005(4) 0.0032(5)
C2 0.0090(9) 0.0100(9) 0.0082(9) -0.0021(7) 0.0002(6) 0.0033(7)
O1 0.0050(6) 0.0088(6) 0.0105(7) -0.0021(5) 0.0018(5) 0.0005(5)
O2 0.0129(7) 0.0105(7) 0.0123(8) -0.0037(6) 0.0047(6) 0.0028(6)
O3 0.0169(8) 0.0113(7) 0.0219(9) -0.0056(6) 0.0113(7) -0.0026(6)
OW 0.0157(8) 0.0239(10) 0.0235(9) 0.0155(8) 0.0075(7) 0.0109(8)

loop_
_atom_type_symbol
_atom_type_description
_atom_type_scat_dispersion_real
_atom_type_scat_dispersion_imag
_atom_type_scat_source
C C 0.0033 0.0016 'International Tables Vol C Tables 4.2.6.8 and 6.1.1.4'
H H 0.0000 0.0000 'International Tables Vol C Tables 4.2.6.8 and 6.1.1.4'
O O 0.0106 0.0060 'International Tables Vol C Tables 4.2.6.8 and 6.1.1.4'
Er Er -0.2586 4.9576 'International Tables Vol C Tables 4.2.6.8 and 6.1.1.4'

loop_
_geom_angle_atom_site_label_1
_geom_angle_atom_site_label_2
_geom_angle_atom_site_label_3
_geom_angle
_geom_angle_site_symmetry_1
_geom_angle_site_symmetry_3
OW Er OW 75.80(9) 2 .
OW Er OW 75.80(9) 2 3
OW Er OW 75.80(9) . 3
OW Er O2 68.74(6) 2 3
OW Er O2 137.07(7) . 3
OW Er O2 72.76(7) 3 3
OW Er O2 137.07(7) 2 .
OW Er O2 72.75(7) . .
OW Er O2 68.74(6) 3 .
O2 Er O2 119.882(5) 3 .
OW Er O2 72.76(7) 2 2
OW Er O2 68.74(6) . 2
OW Er O2 137.07(7) 3 2
O2 Er O2 119.881(5) 3 2
O2 Er O2 119.881(5) . 2
OW Er O1 145.97(6) 2 .
OW Er O1 91.33(7) . .
OW Er O1 132.04(6) 3 .
O2 Er O1 131.53(6) 3 .
O2 Er O1 63.33(5) . .
O2 Er O1 73.22(6) 2 .
OW Er O1 132.04(6) 2 3
OW Er O1 145.97(6) . 3
OW Er O1 91.33(7) 3 3
O2 Er O1 63.33(5) 3 3
O2 Er O1 73.22(6) . 3
O2 Er O1 131.53(6) 2 3
O1 Er O1 73.94(6) . 3
OW Er O1 91.33(7) 2 2
OW Er O1 132.04(6) . 2
OW Er O1 145.97(6) 3 2
O2 Er O1 73.22(6) 3 2
O2 Er O1 131.53(6) . 2
O2 Er O1 63.33(5) 2 2
O1 Er O1 73.95(6) . 2
O1 Er O1 73.94(6) 3 2
O1 C1 O1 113.3(2) 17 .
O1 C1 C2 113.37(11) 17 .
O1 C1 C2 105.09(11) . .
O1 C1 C2 105.09(10) 17 17
O1 C1 C2 113.37(11) . 17
C2 C1 C2 106.6(2) . 17
O3 C2 O2 125.6(2) . .
O3 C2 C1 118.09(18) . .
O2 C2 C1 116.26(18) . .
C1 O1 Er 125.83(12) . .
C1 O1 H1 110(2) . .
Er O1 H1 124(2) . .
C2 O2 Er 125.48(15) . .
Er OW HW1 128(2) . .
Er OW HW2 122.2(18) . .
HW1 OW HW2 108(3) . .

loop_
_geom_bond_atom_site_label_1
_geom_bond_atom_site_label_2
_geom_bond_distance
_geom_bond_site_symmetry_2
Er OW 2.3357(19) 2
Er OW 2.3357(19) .
Er OW 2.3357(19) 3
Er O2 2.3831(18) 3
Er O2 2.3831(18) .
Er O2 2.3832(18) 2
Er O1 2.4305(16) .
Er O1 2.4305(16) 3
Er O1 2.4305(16) 2
C1 O1 1.395(2) 17
C1 O1 1.395(2) .
C1 C2 1.555(3) .
C1 C2 1.555(3) 17
C2 O3 1.247(3) .
C2 O2 1.262(3) .
O1 H1 0.879(18) .
OW HW1 0.877(17) .
OW HW2 0.939(17) .

loop_
_geom_hbond_atom_site_label_D
_geom_hbond_atom_site_label_H
_geom_hbond_atom_site_label_A
_geom_hbond_distance_DH
_geom_hbond_distance_HA
_geom_hbond_distance_DA
_geom_hbond_angle_DHA
_geom_hbond_site_symmetry_A
O1 H1 O3 0.879(18) 1.73(2) 2.579(2) 161(3) 16_445
OW HW1 O3 0.877(17) 1.86(2) 2.690(3) 157(3) 12
OW HW2 O2 0.939(17) 2.05(2) 2.964(3) 164(3) 11_455
